data_2220972
loop_
_publ_author_name
'Palamarchuk, G. V.'
'Borisov, O. V.'
'Kovalenko, S. S.'
'Chernykh, V. P.'
'Kovalenko, S. M.'
'Baumer, V. N.'
'Shishkin, O. V.'

_publ_section_title 1-(8-Bromo-2-methyl-4-thioxo-3,4,5,6-tetrahydro-2<i>H</i>-2,6-methano-1,3-benzoxazocin-11-yl)ethanone
_journal_coeditor_code BG2221
_journal_issue 3
_journal_name_full 'Acta Crystallographica Section E'
_journal_page_first o461
_journal_paper_doi 10.1107/S160053680900347X
_journal_volume 65
_journal_year 2009
_chemical_formula_iupac 'C14 H14 Br N O2 S'
_chemical_formula_moiety 'C14 H14 Br N O2 S'
_chemical_formula_sum 'C14 H14 Br N O2 S'
_chemical_formula_weight 340.23
_chemical_name_systematic
;
1-(8-Bromo-2-methyl-4-thioxo-3,4,5,6-tetrahydro-2<i>H</i>-2,6-methano-1,3-
benzoxazocin-11-yl)ethanone
;
_space_group_IT_number 2
_symmetry_cell_setting triclinic
_symmetry_space_group_name_Hall '-P 1'
_symmetry_space_group_name_H-M 'P -1'
_atom_sites_solution_hydrogens geom
_atom_sites_solution_primary direct
_atom_sites_solution_secondary difmap
_audit_creation_method SHELXL97
_cell_angle_alpha 98.67(5)
_cell_angle_beta 99.09(5)
_cell_angle_gamma 101.81(5)
_cell_formula_units_Z 4
_cell_length_a 8.213(5)
_cell_length_b 11.625(7)
_cell_length_c 15.156(10)
_cell_measurement_reflns_used 24
_cell_measurement_temperature 293(2)
_cell_measurement_theta_max 11
_cell_measurement_theta_min 10
_cell_volume 1373.3(16)
_computing_cell_refinement 'P3 (Siemens, 1991)'
_computing_data_collection 'P3 (Siemens, 1991)'
_computing_data_reduction 'XDISK and XPREP (Siemens, 1991)'
_computing_molecular_graphics 'XP in SHELXTL (Sheldrick, 2008)'
_computing_publication_material 'SHELXL97 (Sheldrick, 2008)'
_computing_structure_refinement 'SHELXL97 (Sheldrick, 2008)'
_computing_structure_solution 'SHELXS97 (Sheldrick, 2008)'
_diffrn_ambient_temperature 293(2)
_diffrn_measured_fraction_theta_full 0.987
_diffrn_measured_fraction_theta_max 0.987
_diffrn_measurement_device_type 'Siemens P3/PC'
_diffrn_measurement_method 2\q/\q
_diffrn_radiation_monochromator graphite
_diffrn_radiation_source 'sealed tube'
_diffrn_radiation_type MoK\a
_diffrn_radiation_wavelength 0.71073
_diffrn_reflns_av_R_equivalents 0.0115
_diffrn_reflns_av_sigmaI/netI 0.0591
_diffrn_reflns_limit_h_max 4
_diffrn_reflns_limit_h_min -9
_diffrn_reflns_limit_k_max 13
_diffrn_reflns_limit_k_min -13
_diffrn_reflns_limit_l_max 18
_diffrn_reflns_limit_l_min -18
_diffrn_reflns_number 7869
_diffrn_reflns_theta_full 25.00
_diffrn_reflns_theta_max 25.00
_diffrn_reflns_theta_min 2.07
_diffrn_standards_decay_% 1
_diffrn_standards_interval_count 98
_diffrn_standards_number 2
_exptl_absorpt_coefficient_mu 3.142
_exptl_absorpt_correction_T_max 0.8550
_exptl_absorpt_correction_T_min 0.6112
_exptl_absorpt_correction_type integration
_exptl_absorpt_process_details '(XPREP; Siemens, 1991)'
_exptl_crystal_colour colourless
_exptl_crystal_density_diffrn 1.646
_exptl_crystal_density_method 'not measured'
_exptl_crystal_description needle
_exptl_crystal_F_000 688
_exptl_crystal_size_max 0.6
_exptl_crystal_size_mid 0.1
_exptl_crystal_size_min 0.05
_refine_diff_density_max 0.371
_refine_diff_density_min -0.427
_refine_ls_extinction_coef 0.0026(5)
_refine_ls_extinction_expression Fc^*^=kFc[1+0.001xFc^2^\l^3^/sin(2\q)]^-1/4^
_refine_ls_extinction_method 'SHELXL97 (Sheldrick, 2008)'
_refine_ls_goodness_of_fit_ref 1.030
_refine_ls_hydrogen_treatment constr
_refine_ls_matrix_type full
_refine_ls_number_parameters 348
_refine_ls_number_reflns 4773
_refine_ls_number_restraints 0
_refine_ls_restrained_S_all 1.030
_refine_ls_R_factor_all 0.0873
_refine_ls_R_factor_gt 0.0521
_refine_ls_shift/su_max 0.001
_refine_ls_shift/su_mean 0.000
_refine_ls_structure_factor_coef Fsqd
_refine_ls_weighting_details 'calc w = 1/[\s^2^(Fo^2^)+(0.0597P)^2^+0.9457P] where P=(Fo^2^+2Fc^2^)/3'
_refine_ls_weighting_scheme calc
_refine_ls_wR_factor_gt 0.1093
_refine_ls_wR_factor_ref 0.1180
_reflns_number_gt 3383
_reflns_number_total 4773
_reflns_threshold_expression I>2/s(I)
_cod_data_source_file bg2221.cif
_cod_data_source_block I
_cod_original_cell_volume 1373.1(15)
_cod_database_code 2220972
_cod_database_fobs_code 2220972

loop_
_symmetry_equiv_pos_as_xyz
'x, y, z'
'-x, -y, -z'

loop_
_atom_site_type_symbol
_atom_site_label
_atom_site_fract_x
_atom_site_fract_y
_atom_site_fract_z
_atom_site_U_iso_or_equiv
_atom_site_adp_type
_atom_site_calc_flag
_atom_site_refinement_flags
_atom_site_occupancy
_atom_site_disorder_assembly
_atom_site_disorder_group
Br Br1A 0.62044(6) 0.83270(4) 0.58068(4) 0.05907(14) Uani d . 1 . .
S S1A 0.17210(13) 0.30146(10) 0.67922(7) 0.0413(3) Uani d . 1 . .
C C1A 0.6441(5) 0.5017(3) 0.7900(2) 0.0269(8) Uani d . 1 . .
H H1A 0.6925 0.5695 0.8406 0.032 Uiso calc R 1 . .
C C2A 0.6686(4) 0.5407(3) 0.7023(2) 0.0273(8) Uani d . 1 . .
C C3A 0.6433(5) 0.6509(3) 0.6851(2) 0.0295(9) Uani d . 1 . .
H H3A 0.6122 0.7024 0.7291 0.035 Uiso calc R 1 . .
C C4A 0.6641(5) 0.6833(3) 0.6045(3) 0.0346(9) Uani d . 1 . .
C C5A 0.7090(5) 0.6098(4) 0.5373(3) 0.0421(11) Uani d . 1 . .
H H5A 0.7218 0.6340 0.4825 0.050 Uiso calc R 1 . .
C C6A 0.7350(5) 0.4992(4) 0.5518(2) 0.0373(10) Uani d . 1 . .
H H6A 0.7678 0.4488 0.5077 0.045 Uiso calc R 1 . .
C C7A 0.7109(4) 0.4659(3) 0.6333(2) 0.0271(8) Uani d . 1 . .
O O8A 0.7374(3) 0.3533(2) 0.64432(16) 0.0299(6) Uani d . 1 . .
C C9A 0.6713(4) 0.3045(3) 0.7161(2) 0.0259(8) Uani d . 1 . .
N N10A 0.4847(4) 0.2771(2) 0.69181(19) 0.0284(7) Uani d . 1 . .
H H10A 0.4371 0.2105 0.6551 0.034 Uiso calc R 1 . .
C C11A 0.3799(5) 0.3432(3) 0.7199(2) 0.0302(9) Uani d . 1 . .
C C12A 0.4574(5) 0.4563(3) 0.7894(2) 0.0315(9) Uani d . 1 . .
H H12A 0.4436 0.4411 0.8493 0.038 Uiso calc R 1 . .
H H12B 0.3979 0.5175 0.7762 0.038 Uiso calc R 1 . .
C C13A 0.7290(4) 0.3964(3) 0.8053(2) 0.0264(8) Uani d . 1 . .
H H13A 0.6831 0.3599 0.8531 0.032 Uiso calc R 1 . .
C C14A 0.9203(5) 0.4390(3) 0.8362(2) 0.0307(9) Uani d . 1 . .
O O14A 1.0003(3) 0.5252(2) 0.8167(2) 0.0447(8) Uani d . 1 . .
C C15A 1.0060(6) 0.3680(4) 0.8959(3) 0.0531(13) Uani d . 1 . .
H H15A 1.1254 0.4039 0.9121 0.080 Uiso calc R 1 . .
H H15B 0.9881 0.2874 0.8637 0.080 Uiso calc R 1 . .
H H15C 0.9592 0.3675 0.9501 0.080 Uiso calc R 1 . .
C C16A 0.7249(5) 0.1878(3) 0.7156(3) 0.0370(10) Uani d . 1 . .
H H16A 0.6847 0.1382 0.6564 0.056 Uiso calc R 1 . .
H H16B 0.6777 0.1476 0.7599 0.056 Uiso calc R 1 . .
H H16C 0.8464 0.2035 0.7304 0.056 Uiso calc R 1 . .
Br Br1B 0.59308(7) 1.32613(4) 1.02809(3) 0.05332(14) Uani d . 1 . .
S S1B -0.10276(13) 0.80780(9) 0.93052(6) 0.0360(2) Uani d . 1 . .
C C1B 0.1321(4) 1.0087(3) 0.7679(2) 0.0230(8) Uani d . 1 . .
H H1AA 0.1125 1.0779 0.7416 0.028 Uiso calc R 1 . .
C C2B 0.3048(4) 1.0401(3) 0.8293(2) 0.0252(8) Uani d . 1 . .
C C3B 0.3636(5) 1.1495(3) 0.8877(2) 0.0278(9) Uani d . 1 . .
H H3AA 0.2963 1.2048 0.8891 0.033 Uiso calc R 1 . .
C C4B 0.5208(5) 1.1774(3) 0.9439(2) 0.0356(10) Uani d . 1 . .
C C5B 0.6249(4) 1.0974(3) 0.9440(2) 0.0320(9) Uani d . 1 . .
H H5AA 0.7312 1.1168 0.9820 0.038 Uiso calc R 1 . .
C C6B 0.5661(5) 0.9884(3) 0.8862(2) 0.0319(9) Uani d . 1 . .
H H6AA 0.6343 0.9337 0.8845 0.038 Uiso calc R 1 . .
C C7B 0.4067(4) 0.9585(3) 0.8304(2) 0.0224(8) Uani d . 1 . .
O O8B 0.3583(3) 0.84740(19) 0.77593(16) 0.0274(6) Uani d . 1 . .
C C9B 0.1825(4) 0.8068(3) 0.7368(2) 0.0271(8) Uani d . 1 . .
N N10B 0.0844(4) 0.7827(2) 0.8077(2) 0.0293(7) Uani d . 1 . .
H H10B 0.0821 0.7148 0.8240 0.035 Uiso calc R 1 . .
C C11B -0.0017(4) 0.8516(3) 0.8502(2) 0.0266(8) Uani d . 1 . .
C C12B -0.0047(4) 0.9703(3) 0.8219(2) 0.0271(8) Uani d . 1 . .
H H12C 0.0108 1.0312 0.8759 0.032 Uiso calc R 1 . .
H H12D -0.1150 0.9649 0.7852 0.032 Uiso calc R 1 . .
C C13B 0.1177(4) 0.9023(3) 0.6920(2) 0.0235(8) Uani d . 1 . .
H H13B -0.0029 0.8700 0.6653 0.028 Uiso calc R 1 . .
C C14B 0.2102(4) 0.9365(3) 0.6148(2) 0.0291(9) Uani d . 1 . .
O O14B 0.3348(4) 1.0153(2) 0.63118(17) 0.0438(8) Uani d . 1 . .
C C15B 0.1367(7) 0.8714(5) 0.5217(3) 0.0717(17) Uani d . 1 . .
H H15D 0.1654 0.9222 0.4793 0.108 Uiso calc R 1 . .
H H15F 0.0156 0.8478 0.5145 0.108 Uiso calc R 1 . .
H H15G 0.1811 0.8015 0.5102 0.108 Uiso calc R 1 . .
C C16B 0.1689(5) 0.6886(3) 0.6746(3) 0.0413(11) Uani d . 1 . .
H H16F 0.2055 0.6334 0.7100 0.062 Uiso calc R 1 . .
H H16G 0.2394 0.7013 0.6304 0.062 Uiso calc R 1 . .
H H16D 0.0532 0.6563 0.6439 0.062 Uiso calc R 1 . .

loop_
_atom_site_aniso_label
_atom_site_aniso_U_11
_atom_site_aniso_U_22
_atom_site_aniso_U_33
_atom_site_aniso_U_12
_atom_site_aniso_U_13
_atom_site_aniso_U_23
Br1A 0.0566(3) 0.0473(2) 0.0811(3) 0.0145(2) 0.0039(2) 0.0429(2)
S1A 0.0277(5) 0.0528(6) 0.0445(5) 0.0050(4) 0.0101(4) 0.0157(5)
C1A 0.038(2) 0.0186(15) 0.0213(16) 0.0018(14) 0.0007(15) 0.0060(13)
C2A 0.0252(19) 0.0281(17) 0.0269(17) 0.0003(14) 0.0060(15) 0.0076(14)
C3A 0.035(2) 0.0262(17) 0.0256(17) 0.0073(15) -0.0003(15) 0.0065(14)
C4A 0.0252(19) 0.0378(19) 0.044(2) 0.0079(16) 0.0015(16) 0.0211(16)
C5A 0.036(2) 0.056(2) 0.0323(19) -0.0007(19) 0.0027(17) 0.0205(18)
C6A 0.039(2) 0.048(2) 0.0257(17) 0.0051(18) 0.0129(16) 0.0090(16)
C7A 0.0290(19) 0.0293(17) 0.0186(15) -0.0024(15) 0.0033(14) 0.0046(13)
O8A 0.0365(14) 0.0249(12) 0.0318(12) 0.0068(10) 0.0166(11) 0.0064(10)
C9A 0.0244(18) 0.0211(15) 0.0372(18) 0.0032(14) 0.0144(15) 0.0151(13)
N10A 0.0354(17) 0.0108(13) 0.0313(15) -0.0076(12) 0.0090(13) -0.0047(11)
C11A 0.046(2) 0.0345(18) 0.0158(15) 0.0102(17) 0.0150(15) 0.0116(13)
C12A 0.033(2) 0.0260(17) 0.0356(19) 0.0086(15) 0.0080(16) 0.0041(15)
C13A 0.0279(19) 0.0251(16) 0.0298(17) 0.0018(14) 0.0173(15) 0.0107(13)
C14A 0.036(2) 0.0220(17) 0.0316(18) 0.0062(15) 0.0043(16) -0.0001(14)
O14A 0.0347(15) 0.0250(13) 0.0719(19) -0.0046(11) 0.0084(14) 0.0193(13)
C15A 0.044(3) 0.055(2) 0.061(3) 0.001(2) 0.003(2) 0.033(2)
C16A 0.036(2) 0.0302(19) 0.050(2) 0.0109(17) 0.0164(18) 0.0104(16)
Br1B 0.0680(3) 0.0420(2) 0.0324(2) -0.0129(2) 0.0054(2) -0.00752(17)
S1B 0.0361(5) 0.0435(5) 0.0338(5) 0.0083(4) 0.0157(4) 0.0162(4)
C1B 0.0162(16) 0.0259(16) 0.0266(17) 0.0057(13) -0.0005(14) 0.0078(13)
C2B 0.0258(18) 0.0229(16) 0.0275(17) 0.0009(14) 0.0081(14) 0.0094(13)
C3B 0.035(2) 0.0235(16) 0.0233(17) 0.0039(15) 0.0067(15) 0.0017(14)
C4B 0.045(2) 0.036(2) 0.0156(16) -0.0109(18) 0.0105(16) -0.0029(14)
C5B 0.0175(18) 0.049(2) 0.0271(18) 0.0001(16) -0.0012(15) 0.0148(16)
C6B 0.0256(19) 0.0402(19) 0.0355(18) 0.0083(16) 0.0083(15) 0.0213(15)
C7B 0.0206(17) 0.0233(16) 0.0252(16) 0.0034(13) 0.0091(14) 0.0083(13)
O8B 0.0236(12) 0.0231(11) 0.0378(13) 0.0065(10) 0.0077(10) 0.0098(10)
C9B 0.0232(18) 0.0199(16) 0.0378(19) 0.0051(14) 0.0061(15) 0.0039(14)
N10B 0.0295(16) 0.0202(13) 0.0422(16) 0.0036(12) 0.0123(13) 0.0152(12)
C11B 0.0239(18) 0.0236(16) 0.0357(18) 0.0079(14) 0.0061(15) 0.0123(14)
C12B 0.0209(18) 0.0268(17) 0.0348(18) 0.0041(14) 0.0104(15) 0.0067(14)
C13B 0.0187(17) 0.0192(15) 0.0307(17) -0.0035(13) 0.0035(14) 0.0106(13)
C14B 0.0251(19) 0.0276(17) 0.0364(19) 0.0035(15) 0.0041(15) 0.0175(14)
O14B 0.0454(17) 0.0466(16) 0.0330(14) -0.0042(14) 0.0131(13) 0.0027(12)
C15B 0.071(4) 0.100(4) 0.031(2) -0.007(3) 0.010(2) 0.007(3)
C16B 0.041(2) 0.034(2) 0.047(2) 0.0061(18) 0.0116(19) 0.0016(18)

loop_
_atom_type_symbol
_atom_type_description
_atom_type_scat_dispersion_real
_atom_type_scat_dispersion_imag
_atom_type_scat_source
C C 0.0033 0.0016 'International Tables Vol C Tables 4.2.6.8 and 6.1.1.4'
H H 0.0000 0.0000 'International Tables Vol C Tables 4.2.6.8 and 6.1.1.4'
N N 0.0061 0.0033 'International Tables Vol C Tables 4.2.6.8 and 6.1.1.4'
O O 0.0106 0.0060 'International Tables Vol C Tables 4.2.6.8 and 6.1.1.4'
S S 0.1246 0.1234 'International Tables Vol C Tables 4.2.6.8 and 6.1.1.4'
Br Br -0.2901 2.4595 'International Tables Vol C Tables 4.2.6.8 and 6.1.1.4'

loop_
_geom_angle_atom_site_label_1
_geom_angle_atom_site_label_2
_geom_angle_atom_site_label_3
_geom_angle_site_symmetry_1
_geom_angle_site_symmetry_3
_geom_angle
_geom_angle_publ_flag
C2A C1A C12A . . 110.6(3) ?
C2A C1A C13A . . 111.7(3) ?
C12A C1A C13A . . 106.3(3) ?
C2A C1A H1A . . 109.4 ?
C12A C1A H1A . . 109.4 ?
C13A C1A H1A . . 109.4 ?
C7A C2A C3A . . 117.5(3) ?
C7A C2A C1A . . 121.0(3) ?
C3A C2A C1A . . 121.5(3) ?
C4A C3A C2A . . 120.2(3) ?
C4A C3A H3A . . 119.9 ?
C2A C3A H3A . . 119.9 ?
C3A C4A C5A . . 121.9(4) ?
C3A C4A Br1A . . 119.5(3) ?
C5A C4A Br1A . . 118.5(3) ?
C4A C5A C6A . . 119.5(4) ?
C4A C5A H5A . . 120.2 ?
C6A C5A H5A . . 120.2 ?
C7A C6A C5A . . 118.2(4) ?
C7A C6A H6A . . 120.9 ?
C5A C6A H6A . . 120.9 ?
C6A C7A C2A . . 122.6(4) ?
C6A C7A O8A . . 116.1(3) ?
C2A C7A O8A . . 121.3(3) ?
C7A O8A C9A . . 116.4(3) ?
O8A C9A N10A . . 108.0(3) ?
O8A C9A C16A . . 105.3(3) ?
N10A C9A C16A . . 108.0(3) ?
O8A C9A C13A . . 110.2(3) ?
N10A C9A C13A . . 108.6(3) ?
C16A C9A C13A . . 116.5(3) ?
C11A N10A C9A . . 128.0(3) ?
C11A N10A H10A . . 116.0 ?
C9A N10A H10A . . 116.0 ?
N10A C11A C12A . . 117.6(3) ?
N10A C11A S1A . . 121.0(3) ?
C12A C11A S1A . . 121.4(3) ?
C11A C12A C1A . . 112.1(3) ?
C11A C12A H12A . . 109.2 ?
C1A C12A H12A . . 109.2 ?
C11A C12A H12B . . 109.2 ?
C1A C12A H12B . . 109.2 ?
H12A C12A H12B . . 107.9 ?
C14A C13A C9A . . 114.5(3) ?
C14A C13A C1A . . 111.9(3) ?
C9A C13A C1A . . 105.8(3) ?
C14A C13A H13A . . 108.1 ?
C9A C13A H13A . . 108.1 ?
C1A C13A H13A . . 108.1 ?
O14A C14A C15A . . 120.4(4) ?
O14A C14A C13A . . 122.8(3) ?
C15A C14A C13A . . 116.8(3) ?
C14A C15A H15A . . 109.5 ?
C14A C15A H15B . . 109.5 ?
H15A C15A H15B . . 109.5 ?
C14A C15A H15C . . 109.5 ?
H15A C15A H15C . . 109.5 ?
H15B C15A H15C . . 109.5 ?
C9A C16A H16A . . 109.5 ?
C9A C16A H16B . . 109.5 ?
H16A C16A H16B . . 109.5 ?
C9A C16A H16C . . 109.5 ?
H16A C16A H16C . . 109.5 ?
H16B C16A H16C . . 109.5 ?
C2B C1B C12B . . 109.8(3) ?
C2B C1B C13B . . 110.6(3) ?
C12B C1B C13B . . 106.6(3) ?
C2B C1B H1AA . . 109.9 ?
C12B C1B H1AA . . 109.9 ?
C13B C1B H1AA . . 109.9 ?
C3B C2B C7B . . 118.2(3) ?
C3B C2B C1B . . 120.9(3) ?
C7B C2B C1B . . 120.9(3) ?
C4B C3B C2B . . 120.7(4) ?
C4B C3B H3AA . . 119.7 ?
C2B C3B H3AA . . 119.7 ?
C3B C4B C5B . . 121.5(3) ?
C3B C4B Br1B . . 119.5(3) ?
C5B C4B Br1B . . 119.0(3) ?
C6B C5B C4B . . 117.8(3) ?
C6B C5B H5AA . . 121.1 ?
C4B C5B H5AA . . 121.1 ?
C5B C6B C7B . . 121.2(4) ?
C5B C6B H6AA . . 119.4 ?
C7B C6B H6AA . . 119.4 ?
O8B C7B C6B . . 117.0(3) ?
O8B C7B C2B . . 122.4(3) ?
C6B C7B C2B . . 120.6(3) ?
C7B O8B C9B . . 116.0(3) ?
O8B C9B N10B . . 110.1(3) ?
O8B C9B C16B . . 104.4(3) ?
N10B C9B C16B . . 108.0(3) ?
O8B C9B C13B . . 110.8(3) ?
N10B C9B C13B . . 107.2(3) ?
C16B C9B C13B . . 116.2(3) ?
C11B N10B C9B . . 129.0(3) ?
C11B N10B H10B . . 115.5 ?
C9B N10B H10B . . 115.5 ?
N10B C11B C12B . . 117.2(3) ?
N10B C11B S1B . . 121.3(3) ?
C12B C11B S1B . . 121.5(3) ?
C11B C12B C1B . . 112.9(3) ?
C11B C12B H12C . . 109.0 ?
C1B C12B H12C . . 109.0 ?
C11B C12B H12D . . 109.0 ?
C1B C12B H12D . . 109.0 ?
H12C C12B H12D . . 107.8 ?
C9B C13B C1B . . 107.0(3) ?
C9B C13B C14B . . 112.9(3) ?
C1B C13B C14B . . 113.2(3) ?
C9B C13B H13B . . 107.9 ?
C1B C13B H13B . . 107.9 ?
C14B C13B H13B . . 107.9 ?
O14B C14B C15B . . 121.6(4) ?
O14B C14B C13B . . 120.4(3) ?
C15B C14B C13B . . 118.0(3) ?
C14B C15B H15D . . 109.5 ?
C14B C15B H15F . . 109.5 ?
H15D C15B H15F . . 109.5 ?
C14B C15B H15G . . 109.5 ?
H15D C15B H15G . . 109.5 ?
H15F C15B H15G . . 109.5 ?
C9B C16B H16F . . 109.5 ?
C9B C16B H16G . . 109.5 ?
H16F C16B H16G . . 109.5 ?
C9B C16B H16D . . 109.5 ?
H16F C16B H16D . . 109.5 ?
H16G C16B H16D . . 109.5 ?

loop_
_geom_bond_atom_site_label_1
_geom_bond_atom_site_label_2
_geom_bond_site_symmetry_2
_geom_bond_distance
_geom_bond_publ_flag
Br1A C4A . 1.918(4) ?
S1A C11A . 1.663(4) ?
C1A C2A . 1.497(5) ?
C1A C12A . 1.514(5) ?
C1A C13A . 1.556(5) ?
C1A H1A . 0.9800 ?
C2A C7A . 1.390(5) ?
C2A C3A . 1.394(5) ?
C3A C4A . 1.357(5) ?
C3A H3A . 0.9300 ?
C4A C5A . 1.374(6) ?
C5A C6A . 1.390(6) ?
C5A H5A . 0.9300 ?
C6A C7A . 1.380(5) ?
C6A H6A . 0.9300 ?
C7A O8A . 1.400(4) ?
O8A C9A . 1.431(4) ?
C9A N10A . 1.474(4) ?
C9A C16A . 1.509(5) ?
C9A C13A . 1.532(5) ?
N10A C11A . 1.342(5) ?
N10A H10A . 0.8600 ?
C11A C12A . 1.507(5) ?
C12A H12A . 0.9700 ?
C12A H12B . 0.9700 ?
C13A C14A . 1.521(5) ?
C13A H13A . 0.9800 ?
C14A O14A . 1.186(4) ?
C14A C15A . 1.501(6) ?
C15A H15A . 0.9600 ?
C15A H15B . 0.9600 ?
C15A H15C . 0.9600 ?
C16A H16A . 0.9600 ?
C16A H16B . 0.9600 ?
C16A H16C . 0.9600 ?
Br1B C4B . 1.909(4) ?
S1B C11B . 1.662(4) ?
C1B C2B . 1.509(5) ?
C1B C12B . 1.525(5) ?
C1B C13B . 1.528(5) ?
C1B H1AA . 0.9800 ?
C2B C3B . 1.381(5) ?
C2B C7B . 1.388(5) ?
C3B C4B . 1.377(5) ?
C3B H3AA . 0.9300 ?
C4B C5B . 1.387(6) ?
C5B C6B . 1.373(5) ?
C5B H5AA . 0.9300 ?
C6B C7B . 1.387(5) ?
C6B H6AA . 0.9300 ?
C7B O8B . 1.368(4) ?
O8B C9B . 1.423(4) ?
C9B N10B . 1.468(5) ?
C9B C16B . 1.518(5) ?
C9B C13B . 1.526(5) ?
N10B C11B . 1.332(5) ?
N10B H10B . 0.8600 ?
C11B C12B . 1.510(5) ?
C12B H12C . 0.9700 ?
C12B H12D . 0.9700 ?
C13B C14B . 1.549(5) ?
C13B H13B . 0.9800 ?
C14B O14B . 1.190(4) ?
C14B C15B . 1.467(6) ?
C15B H15D . 0.9600 ?
C15B H15F . 0.9600 ?
C15B H15G . 0.9600 ?
C16B H16F . 0.9600 ?
C16B H16G . 0.9600 ?
C16B H16D . 0.9600 ?

loop_
_geom_hbond_atom_site_label_D
_geom_hbond_atom_site_label_H
_geom_hbond_atom_site_label_A
_geom_hbond_site_symmetry_A
_geom_hbond_distance_DH
_geom_hbond_distance_HA
_geom_hbond_distance_DA
_geom_hbond_angle_DHA
_geom_hbond_publ_flag
N10A H10A O14B 1_545 0.86 2.20 2.981(4) 150.1 yes
N10B H10B O14A 1_455 0.86 2.15 2.960(4) 157.2 yes

loop_
_geom_torsion_atom_site_label_1
_geom_torsion_atom_site_label_2
_geom_torsion_atom_site_label_3
_geom_torsion_atom_site_label_4
_geom_torsion_site_symmetry_1
_geom_torsion_site_symmetry_2
_geom_torsion_site_symmetry_3
_geom_torsion_site_symmetry_4
_geom_torsion
_geom_torsion_publ_flag
C12A C1A C2A C7A . . . . -98.7(4) ?
C13A C1A C2A C7A . . . . 19.4(4) ?
C12A C1A C2A C3A . . . . 78.7(4) ?
C13A C1A C2A C3A . . . . -163.2(3) ?
C7A C2A C3A C4A . . . . -1.6(5) ?
C1A C2A C3A C4A . . . . -179.1(3) ?
C2A C3A C4A C5A . . . . 0.4(6) ?
C2A C3A C4A Br1A . . . . 177.7(3) ?
C3A C4A C5A C6A . . . . -0.3(6) ?
Br1A C4A C5A C6A . . . . -177.6(3) ?
C4A C5A C6A C7A . . . . 1.4(6) ?
C5A C6A C7A C2A . . . . -2.7(6) ?
C5A C6A C7A O8A . . . . 179.5(3) ?
C3A C2A C7A C6A . . . . 2.7(5) ?
C1A C2A C7A C6A . . . . -179.7(3) ?
C3A C2A C7A O8A . . . . -179.6(3) ?
C1A C2A C7A O8A . . . . -2.1(5) ?
C6A C7A O8A C9A . . . . -164.1(3) ?
C2A C7A O8A C9A . . . . 18.1(4) ?
C7A O8A C9A N10A . . . . 67.6(3) ?
C7A O8A C9A C16A . . . . -177.2(3) ?
C7A O8A C9A C13A . . . . -50.9(4) ?
O8A C9A N10A C11A . . . . -98.4(4) ?
C16A C9A N10A C11A . . . . 148.2(3) ?
C13A C9A N10A C11A . . . . 21.1(4) ?
C9A N10A C11A C12A . . . . -4.2(5) ?
C9A N10A C11A S1A . . . . 175.8(3) ?
N10A C11A C12A C1A . . . . 21.9(4) ?
S1A C11A C12A C1A . . . . -158.0(3) ?
C2A C1A C12A C11A . . . . 66.0(4) ?
C13A C1A C12A C11A . . . . -55.4(4) ?
O8A C9A C13A C14A . . . . -58.5(4) ?
N10A C9A C13A C14A . . . . -176.6(3) ?
C16A C9A C13A C14A . . . . 61.2(4) ?
O8A C9A C13A C1A . . . . 65.2(3) ?
N10A C9A C13A C1A . . . . -52.9(3) ?
C16A C9A C13A C1A . . . . -175.1(3) ?
C2A C1A C13A C14A . . . . 76.9(3) ?
C12A C1A C13A C14A . . . . -162.5(3) ?
C2A C1A C13A C9A . . . . -48.5(4) ?
C12A C1A C13A C9A . . . . 72.2(3) ?
C9A C13A C14A O14A . . . . 92.4(4) ?
C1A C13A C14A O14A . . . . -28.0(5) ?
C9A C13A C14A C15A . . . . -89.3(4) ?
C1A C13A C14A C15A . . . . 150.3(3) ?
C12B C1B C2B C3B . . . . -79.3(4) ?
C13B C1B C2B C3B . . . . 163.4(3) ?
C12B C1B C2B C7B . . . . 98.9(4) ?
C13B C1B C2B C7B . . . . -18.5(4) ?
C7B C2B C3B C4B . . . . 1.5(5) ?
C1B C2B C3B C4B . . . . 179.7(3) ?
C2B C3B C4B C5B . . . . -0.1(5) ?
C2B C3B C4B Br1B . . . . -176.8(3) ?
C3B C4B C5B C6B . . . . -0.2(5) ?
Br1B C4B C5B C6B . . . . 176.5(3) ?
C4B C5B C6B C7B . . . . -0.9(5) ?
C5B C6B C7B O8B . . . . -179.2(3) ?
C5B C6B C7B C2B . . . . 2.3(5) ?
C3B C2B C7B O8B . . . . 179.1(3) ?
C1B C2B C7B O8B . . . . 0.9(5) ?
C3B C2B C7B C6B . . . . -2.5(5) ?
C1B C2B C7B C6B . . . . 179.3(3) ?
C6B C7B O8B C9B . . . . 164.9(3) ?
C2B C7B O8B C9B . . . . -16.6(4) ?
C7B O8B C9B N10B . . . . -69.1(3) ?
C7B O8B C9B C16B . . . . 175.2(3) ?
C7B O8B C9B C13B . . . . 49.4(4) ?
O8B C9B N10B C11B . . . . 99.0(4) ?
C16B C9B N10B C11B . . . . -147.6(3) ?
C13B C9B N10B C11B . . . . -21.6(4) ?
C9B N10B C11B C12B . . . . 1.5(5) ?
C9B N10B C11B S1B . . . . -179.0(3) ?
N10B C11B C12B C1B . . . . -16.3(4) ?
S1B C11B C12B C1B . . . . 164.1(2) ?
C2B C1B C12B C11B . . . . -69.2(4) ?
C13B C1B C12B C11B . . . . 50.6(4) ?
O8B C9B C13B C1B . . . . -65.1(4) ?
N10B C9B C13B C1B . . . . 55.1(3) ?
C16B C9B C13B C1B . . . . 176.0(3) ?
O8B C9B C13B C14B . . . . 60.1(4) ?
N10B C9B C13B C14B . . . . -179.8(3) ?
C16B C9B C13B C14B . . . . -58.9(4) ?
C2B C1B C13B C9B . . . . 47.7(4) ?
C12B C1B C13B C9B . . . . -71.6(3) ?
C2B C1B C13B C14B . . . . -77.2(4) ?
C12B C1B C13B C14B . . . . 163.4(3) ?
C9B C13B C14B O14B . . . . -89.8(4) ?
C1B C13B C14B O14B . . . . 31.9(5) ?
C9B C13B C14B C15B . . . . 91.9(4) ?
C1B C13B C14B C15B . . . . -146.4(4) ?
